data_7202957
loop_
_publ_author_name
'De\'ak, Andrea'
'Tunyogi, T\"unde'
'T\'ark\'anyi, G\'abor'
'Kir\'aly, P\'eter'
'P\'alink\'as, G\'abor'

_publ_section_title
;
 Self-assembly of gold(i) with diphosphine and bitopic nitrogen donor
 linkers in the presence of trifluoroacetate anion: formation of
 coordination polymer versus discrete macrocycle
;
_journal_issue 8
_journal_name_full CrystEngComm
_journal_page_first 640
_journal_paper_doi 10.1039/b707579k
_journal_volume 9
_journal_year 2007
_chemical_formula_moiety '2(C20 H16 Au N P), 2(C2 F3 O2), C H2 Cl2'
_chemical_formula_sum 'C45 H34 Au2 Cl2 F6 N2 O4 P2'
_chemical_formula_weight 1307.52
_chemical_name_systematic
;
?
;
_space_group_IT_number 122
_symmetry_cell_setting tetragonal
_symmetry_space_group_name_Hall 'I -4 2bw'
_symmetry_space_group_name_H-M 'I -4 2 d'
_atom_sites_solution_hydrogens geom
_atom_sites_solution_primary direct
_atom_sites_solution_secondary difmap
_cell_angle_alpha 90.00
_cell_angle_beta 90.00
_cell_angle_gamma 90.00
_cell_formula_units_Z 8
_cell_length_a 19.827(2)
_cell_length_b 19.827(2)
_cell_length_c 22.206(3)
_cell_measurement_reflns_used 122284
_cell_measurement_temperature 103(2)
_cell_measurement_theta_max 27.63
_cell_measurement_theta_min 3.21
_cell_volume 8729.4(17)
_computing_cell_refinement 'CrystalClear (Rigaku/MSC Inc., 2005)'
_computing_data_collection 'CrystalClear (Rigaku/MSC Inc., 2005)'
_computing_data_reduction 'CrystalClear (Rigaku/MSC Inc., 2005)'
_computing_molecular_graphics 'PLATON (Spek, 2003)'
_computing_publication_material 'WinGX (Farrugia, 1999), PLATON (Spek, 2003)'
_computing_structure_refinement 'SHELXL-97 (Sheldrick, 1997)'
_computing_structure_solution 'SIR92 (Altomare <i>et al.</i>, 1994)'
_diffrn_ambient_temperature 103(2)
_diffrn_measured_fraction_theta_full 0.997
_diffrn_measured_fraction_theta_max 0.997
_diffrn_measurement_device_type 'R Axis Rapid'
_diffrn_measurement_method 'phi and omega scans'
_diffrn_radiation_monochromator graphite
_diffrn_radiation_source 'fine-focus sealed tube'
_diffrn_radiation_type MoK\a
_diffrn_radiation_wavelength 0.71073
_diffrn_reflns_av_R_equivalents 0.1282
_diffrn_reflns_av_sigmaI/netI 0.0314
_diffrn_reflns_limit_h_max 23
_diffrn_reflns_limit_h_min -23
_diffrn_reflns_limit_k_max 23
_diffrn_reflns_limit_k_min -23
_diffrn_reflns_limit_l_max 26
_diffrn_reflns_limit_l_min -26
_diffrn_reflns_number 131109
_diffrn_reflns_theta_full 25.02
_diffrn_reflns_theta_max 25.02
_diffrn_reflns_theta_min 3.22
_exptl_absorpt_coefficient_mu 6.983
_exptl_absorpt_correction_T_max 0.082
_exptl_absorpt_correction_T_min 0.075
_exptl_absorpt_correction_type empirical
_exptl_crystal_colour colorless
_exptl_crystal_density_diffrn 1.990
_exptl_crystal_density_method 'not measured'
_exptl_crystal_description platelet
_exptl_crystal_F_000 5008
_exptl_crystal_size_max 0.39
_exptl_crystal_size_mid 0.37
_exptl_crystal_size_min 0.36
_refine_diff_density_max 1.181
_refine_diff_density_min -1.516
_refine_diff_density_rms 0.162
_refine_ls_abs_structure_details 'Flack H D (1983), Acta Cryst. A39, 876-881'
_refine_ls_abs_structure_Flack 0.04(2)
_refine_ls_extinction_method none
_refine_ls_goodness_of_fit_ref 1.207
_refine_ls_hydrogen_treatment constr
_refine_ls_matrix_type full
_refine_ls_number_parameters 285
_refine_ls_number_reflns 3866
_refine_ls_number_restraints 1
_refine_ls_restrained_S_all 1.206
_refine_ls_R_factor_all 0.0655
_refine_ls_R_factor_gt 0.0634
_refine_ls_shift/su_max 0.000
_refine_ls_shift/su_mean 0.000
_refine_ls_structure_factor_coef Fsqd
_refine_ls_weighting_details 'calc w=1/[\s^2^(Fo^2^)+(0.0000P)^2^+325.6981P] where P=(Fo^2^+2Fc^2^)/3'
_refine_ls_weighting_scheme calc
_refine_ls_wR_factor_gt 0.1360
_refine_ls_wR_factor_ref 0.1371
_reflns_number_gt 3730
_reflns_number_total 3866
_reflns_threshold_expression >2sigma(I)
_cod_data_source_file B707579K.txt
_cod_data_source_block complex2
_cod_database_code 7202957

loop_
_symmetry_equiv_pos_as_xyz
'x, y, z'
'y, -x, -z'
'-x, -y, z'
'-y, x, -z'
'-x+1/2, y, -z+3/4'
'-y+1/2, -x, z+3/4'
'x+1/2, -y, -z+3/4'
'y+1/2, x, z+3/4'
'x+1/2, y+1/2, z+1/2'
'y+1/2, -x+1/2, -z+1/2'
'-x+1/2, -y+1/2, z+1/2'
'-y+1/2, x+1/2, -z+1/2'
'-x+1, y+1/2, -z+5/4'
'-y+1, -x+1/2, z+5/4'
'x+1, -y+1/2, -z+5/4'
'y+1, x+1/2, z+5/4'

loop_
_atom_site_label
_atom_site_type_symbol
_atom_site_fract_x
_atom_site_fract_y
_atom_site_fract_z
_atom_site_U_iso_or_equiv
_atom_site_adp_type
_atom_site_occupancy
_atom_site_symmetry_multiplicity
_atom_site_calc_flag
_atom_site_refinement_flags
_atom_site_disorder_assembly
_atom_site_disorder_group
Au1 Au 0.20202(3) 0.19647(3) 0.06362(3) 0.0520(2) Uani 1 1 d . . .
P1 P 0.28410(19) 0.2713(2) 0.04807(16) 0.0415(9) Uani 1 1 d . . .
N1 N 0.1290(8) 0.1248(8) 0.0694(7) 0.059(4) Uani 1 1 d . . .
C1 C 0.3592(7) 0.2588(8) 0.0937(6) 0.038(3) Uani 1 1 d . . .
C2 C 0.4226(7) 0.2688(9) 0.0658(7) 0.049(4) Uani 1 1 d . . .
H2 H 0.4239 0.2831 0.0260 0.059 Uiso 1 1 calc R . .
C3 C 0.4824(9) 0.2583(12) 0.0956(7) 0.071(6) Uani 1 1 d . . .
H3 H 0.5230 0.2626 0.0750 0.085 Uiso 1 1 calc R . .
C4 C 0.1383(10) 0.0612(11) 0.0586(8) 0.064(6) Uani 1 1 d . . .
H4 H 0.1818 0.0491 0.0472 0.076 Uiso 1 1 calc R . .
C5 C 0.0928(11) 0.0097(10) 0.0618(9) 0.071(6) Uani 1 1 d . . .
H5 H 0.1047 -0.0343 0.0520 0.085 Uiso 1 1 calc R . .
C6 C 0.0276(11) 0.0262(11) 0.0804(7) 0.063(5) Uani 1 1 d . . .
C7 C 0.0133(11) 0.0931(11) 0.0928(8) 0.069(6) Uani 1 1 d . . .
H7 H -0.0300 0.1067 0.1035 0.083 Uiso 1 1 calc R . .
C8 C 0.0658(11) 0.1392(11) 0.0888(7) 0.067(6) Uani 1 1 d . . .
H8 H 0.0569 0.1834 0.1004 0.080 Uiso 1 1 calc R . .
C9 C -0.0040(16) 0.3075(17) 0.0149(17) 0.128(13) Uani 1 1 d . . .
O1 O 0.0527(9) 0.3001(12) 0.0225(9) 0.123(7) Uani 1 1 d . . .
O2 O -0.0518(13) 0.2711(16) 0.029(3) 0.32(3) Uani 1 1 d . . .
C10 C -0.0287(16) 0.3756(18) -0.0098(15) 0.108(9) Uani 1 1 d . . .
F1 F 0.0222(12) 0.3989(14) -0.0448(12) 0.192(11) Uani 1 1 d . . .
F2 F -0.0450(14) 0.4197(11) 0.0311(9) 0.194(12) Uani 1 1 d . . .
F3 F -0.0826(12) 0.3759(18) -0.0446(11) 0.226(15) Uani 1 1 d . . .
C1A C 0.3118(8) 0.2675(9) -0.0293(7) 0.047(4) Uani 1 1 d . . .
C2A C 0.3301(8) 0.3294(12) -0.0601(8) 0.064(5) Uani 1 1 d . . .
H2A H 0.3272 0.3715 -0.0419 0.077 Uiso 1 1 calc R . .
C3A C 0.3529(10) 0.3207(12) -0.1207(8) 0.065(6) Uani 1 1 d . . .
H3A H 0.3679 0.3587 -0.1412 0.078 Uiso 1 1 calc R . .
C4A C 0.3542(11) 0.2644(17) -0.1488(11) 0.093(9) Uani 1 1 d . . .
H4A H 0.3673 0.2633 -0.1890 0.111 Uiso 1 1 calc R . .
C5A C 0.3360(9) 0.2034(12) -0.1192(9) 0.073(6) Uani 1 1 d . . .
H5A H 0.3384 0.1623 -0.1393 0.087 Uiso 1 1 calc R . .
C6A C 0.3139(10) 0.2064(14) -0.0584(11) 0.093(7) Uani 1 1 d . . .
H6A H 0.3010 0.1672 -0.0384 0.112 Uiso 1 1 calc R . .
C1B C 0.2585(8) 0.3562(7) 0.0585(7) 0.038(3) Uani 1 1 d . . .
C2B C 0.1918(8) 0.3744(7) 0.0387(5) 0.037(3) Uani 1 1 d . . .
H2B H 0.1624 0.3418 0.0239 0.045 Uiso 1 1 calc R . .
C3B C 0.1722(10) 0.4414(8) 0.0421(7) 0.052(4) Uani 1 1 d . . .
H3B H 0.1291 0.4537 0.0295 0.063 Uiso 1 1 calc R . .
C4B C 0.2149(12) 0.4896(8) 0.0635(8) 0.065(5) Uani 1 1 d . . .
H4B H 0.2011 0.5344 0.0646 0.078 Uiso 1 1 calc R . .
C5B C 0.2770(14) 0.4728(11) 0.0831(10) 0.083(7) Uani 1 1 d . . .
H5B H 0.3054 0.5063 0.0977 0.099 Uiso 1 1 calc R . .
C6B C 0.2990(10) 0.4070(9) 0.0821(7) 0.055(4) Uani 1 1 d . . .
H6B H 0.3414 0.3964 0.0973 0.066 Uiso 1 1 calc R . .
Cl1 Cl 0.4315(11) 0.489(3) 0.967(2) 0.67(4) Uani 1 1 d D . .
C11 C 0.5000 0.5000 0.919(3) 0.28(5) Uani 1 2 d SD . .
H11A H 0.5064 0.4607 0.8934 0.337 Uiso 0.50 1 calc PR . .
H11B H 0.4936 0.5393 0.8934 0.337 Uiso 0.50 1 calc PR . .

loop_
_atom_site_aniso_label
_atom_site_aniso_U_11
_atom_site_aniso_U_22
_atom_site_aniso_U_33
_atom_site_aniso_U_23
_atom_site_aniso_U_13
_atom_site_aniso_U_12
Au1 0.0520(4) 0.0528(4) 0.0511(3) 0.0047(3) -0.0134(3) -0.0205(3)
P1 0.037(2) 0.050(2) 0.038(2) -0.0015(16) -0.0064(16) -0.0023(16)
N1 0.055(9) 0.061(10) 0.061(9) 0.004(8) -0.040(8) -0.032(7)
C1 0.032(7) 0.055(9) 0.025(7) -0.007(6) 0.000(6) -0.007(6)
C2 0.038(8) 0.082(12) 0.026(7) -0.011(8) 0.006(7) -0.013(8)
C3 0.050(11) 0.131(19) 0.031(8) 0.011(10) 0.008(8) 0.014(11)
C4 0.064(11) 0.098(16) 0.028(8) 0.021(9) -0.013(8) -0.042(10)
C5 0.094(15) 0.060(11) 0.059(11) -0.014(10) 0.003(12) -0.030(11)
C6 0.078(14) 0.074(13) 0.037(9) -0.005(9) 0.000(9) -0.037(11)
C7 0.067(13) 0.086(15) 0.054(11) -0.028(11) 0.013(9) -0.020(11)
C8 0.097(16) 0.076(13) 0.027(8) -0.022(8) 0.005(9) -0.033(12)
C9 0.080(18) 0.11(2) 0.19(3) -0.09(2) -0.03(2) 0.005(19)
O1 0.080(12) 0.155(18) 0.132(16) -0.053(15) 0.019(11) -0.039(13)
O2 0.086(17) 0.16(3) 0.73(9) -0.06(4) -0.04(3) -0.045(17)
C10 0.09(2) 0.12(3) 0.11(2) -0.02(2) 0.017(18) -0.016(19)
F1 0.142(18) 0.23(3) 0.21(3) -0.06(2) 0.046(18) -0.065(18)
F2 0.32(3) 0.147(17) 0.117(15) -0.059(13) -0.075(17) 0.10(2)
F3 0.136(18) 0.40(5) 0.142(19) -0.04(2) -0.041(16) -0.05(2)
C1A 0.036(8) 0.070(10) 0.035(8) -0.005(7) -0.012(7) -0.001(8)
C2A 0.045(9) 0.110(16) 0.038(8) 0.008(10) 0.005(8) -0.008(9)
C3A 0.060(11) 0.095(16) 0.040(10) 0.023(10) 0.002(9) 0.029(11)
C4A 0.050(12) 0.16(3) 0.071(15) 0.026(17) -0.019(11) 0.011(15)
C5A 0.058(10) 0.091(15) 0.069(12) -0.037(13) -0.014(9) 0.016(12)
C6A 0.060(11) 0.115(18) 0.104(16) -0.033(16) -0.034(12) 0.049(13)
C1B 0.052(9) 0.041(8) 0.022(6) 0.007(6) 0.001(7) -0.004(6)
C2B 0.053(9) 0.036(7) 0.022(6) -0.013(5) 0.011(6) 0.012(7)
C3B 0.069(11) 0.049(10) 0.038(9) 0.017(7) 0.006(8) 0.016(8)
C4B 0.110(17) 0.033(8) 0.053(10) 0.008(8) 0.028(12) -0.004(10)
C5B 0.12(2) 0.056(12) 0.072(14) -0.013(10) 0.022(14) -0.004(13)
C6B 0.054(10) 0.069(11) 0.041(9) 0.009(8) -0.002(8) 0.000(9)
Cl1 0.18(2) 0.46(4) 1.36(14) 0.16(7) -0.12(5) -0.03(3)
C11 0.13(5) 0.20(8) 0.52(15) 0.000 0.000 0.06(6)

loop_
_atom_type_symbol
_atom_type_description
_atom_type_scat_dispersion_real
_atom_type_scat_dispersion_imag
_atom_type_scat_source
C C 0.0033 0.0016 'International Tables Vol C Tables 4.2.6.8 and 6.1.1.4'
H H 0.0000 0.0000 'International Tables Vol C Tables 4.2.6.8 and 6.1.1.4'
Au Au -2.0133 8.8022 'International Tables Vol C Tables 4.2.6.8 and 6.1.1.4'
P P 0.1023 0.0942 'International Tables Vol C Tables 4.2.6.8 and 6.1.1.4'
N N 0.0061 0.0033 'International Tables Vol C Tables 4.2.6.8 and 6.1.1.4'
O O 0.0106 0.0060 'International Tables Vol C Tables 4.2.6.8 and 6.1.1.4'
F F 0.0171 0.0103 'International Tables Vol C Tables 4.2.6.8 and 6.1.1.4'
Cl Cl 0.1484 0.1585 'International Tables Vol C Tables 4.2.6.8 and 6.1.1.4'

loop_
_geom_angle_atom_site_label_1
_geom_angle_atom_site_label_2
_geom_angle_atom_site_label_3
_geom_angle
_geom_angle_site_symmetry_1
_geom_angle_site_symmetry_3
_geom_angle_publ_flag
N1 Au1 P1 174.3(5) . . ?
C1B P1 C1A 104.5(7) . . ?
C1B P1 C1 106.9(7) . . ?
C1A P1 C1 106.0(7) . . ?
C1B P1 Au1 113.7(5) . . ?
C1A P1 Au1 110.0(5) . . ?
C1 P1 Au1 114.9(5) . . ?
C4 N1 C8 113.3(15) . . ?
C4 N1 Au1 124.5(14) . . ?
C8 N1 Au1 122.1(14) . . ?
C2 C1 C1 117.3(9) . 15_454 ?
C2 C1 P1 117.7(11) . . ?
C1 C1 P1 125.0(4) 15_454 . ?
C3 C2 C1 122.3(15) . . ?
C3 C2 H2 118.8 . . ?
C1 C2 H2 118.8 . . ?
C3 C3 C2 120.3(9) 15_454 . ?
C3 C3 H3 119.9 15_454 . ?
C2 C3 H3 119.9 . . ?
N1 C4 C5 129(2) . . ?
N1 C4 H4 115.7 . . ?
C5 C4 H4 115.7 . . ?
C4 C5 C6 117(2) . . ?
C4 C5 H5 121.5 . . ?
C6 C5 H5 121.5 . . ?
C7 C6 C5 118.2(16) . . ?
C7 C6 C6 121(3) . 3 ?
C5 C6 C6 121(2) . 3 ?
C6 C7 C8 118(2) . . ?
C6 C7 H7 121.2 . . ?
C8 C7 H7 121.2 . . ?
N1 C8 C7 125.2(19) . . ?
N1 C8 H8 117.4 . . ?
C7 C8 H8 117.4 . . ?
O1 C9 O2 130(4) . . ?
O1 C9 C10 119(4) . . ?
O2 C9 C10 111(3) . . ?
F2 C10 F3 102(3) . . ?
F2 C10 F1 111(3) . . ?
F3 C10 F1 105(3) . . ?
F2 C10 C9 115(3) . . ?
F3 C10 C9 118(3) . . ?
F1 C10 C9 105(3) . . ?
C6A C1A C2A 121.0(18) . . ?
C6A C1A P1 119.6(16) . . ?
C2A C1A P1 119.4(13) . . ?
C3A C2A C1A 115(2) . . ?
C3A C2A H2A 122.5 . . ?
C1A C2A H2A 122.5 . . ?
C4A C3A C2A 125(2) . . ?
C4A C3A H3A 117.6 . . ?
C2A C3A H3A 117.6 . . ?
C3A C4A C5A 121(2) . . ?
C3A C4A H4A 119.6 . . ?
C5A C4A H4A 119.6 . . ?
C6A C5A C4A 119(2) . . ?
C6A C5A H5A 120.6 . . ?
C4A C5A H5A 120.6 . . ?
C1A C6A C5A 120(2) . . ?
C1A C6A H6A 120.2 . . ?
C5A C6A H6A 120.2 . . ?
C6B C1B C2B 117.7(14) . . ?
C6B C1B P1 124.8(13) . . ?
C2B C1B P1 117.4(11) . . ?
C3B C2B C1B 118.7(15) . . ?
C3B C2B H2B 120.6 . . ?
C1B C2B H2B 120.6 . . ?
C4B C3B C2B 121.1(18) . . ?
C4B C3B H3B 119.4 . . ?
C2B C3B H3B 119.4 . . ?
C5B C4B C3B 120.5(17) . . ?
C5B C4B H4B 119.8 . . ?
C3B C4B H4B 119.8 . . ?
C4B C5B C6B 121(2) . . ?
C4B C5B H5B 119.4 . . ?
C6B C5B H5B 119.4 . . ?
C5B C6B C1B 120.6(19) . . ?
C5B C6B H6B 119.7 . . ?
C1B C6B H6B 119.7 . . ?
C11 Cl1 Cl1 86(2) . 2_567 ?
C11 Cl1 Cl1 86(2) . 4_657 ?
Cl1 Cl1 Cl1 69(2) 2_567 4_657 ?
Cl1 C11 Cl1 104(3) 3_665 . ?
Cl1 C11 H11A 111.0 3_665 . ?
Cl1 C11 H11A 111.0 . . ?
Cl1 C11 H11B 111.0 3_665 . ?
Cl1 C11 H11B 111.0 . . ?
H11A C11 H11B 109.0 . . ?

loop_
_geom_bond_atom_site_label_1
_geom_bond_atom_site_label_2
_geom_bond_distance
_geom_bond_site_symmetry_2
_geom_bond_publ_flag
Au1 N1 2.033(12) . ?
Au1 P1 2.229(4) . ?
P1 C1B 1.774(15) . ?
P1 C1A 1.805(15) . ?
P1 C1 1.818(14) . ?
N1 C4 1.30(2) . ?
N1 C8 1.35(3) . ?
C1 C2 1.416(19) . ?
C1 C1 1.43(3) 15_454 ?
C2 C3 1.37(2) . ?
C2 H2 0.9300 . ?
C3 C3 1.35(3) 15_454 ?
C3 H3 0.9300 . ?
C4 C5 1.36(2) . ?
C4 H4 0.9300 . ?
C5 C6 1.40(3) . ?
C5 H5 0.9300 . ?
C6 C7 1.38(3) . ?
C6 C6 1.51(3) 3 ?
C7 C8 1.39(3) . ?
C7 H7 0.9300 . ?
C8 H8 0.9300 . ?
C9 O1 1.15(3) . ?
C9 O2 1.23(4) . ?
C9 C10 1.54(4) . ?
C10 F2 1.30(3) . ?
C10 F3 1.32(4) . ?
C10 F1 1.35(3) . ?
C1A C6A 1.37(3) . ?
C1A C2A 1.45(2) . ?
C2A C3A 1.43(2) . ?
C2A H2A 0.9300 . ?
C3A C4A 1.28(3) . ?
C3A H3A 0.9300 . ?
C4A C5A 1.42(3) . ?
C4A H4A 0.9300 . ?
C5A C6A 1.42(3) . ?
C5A H5A 0.9300 . ?
C6A H6A 0.9300 . ?
C1B C6B 1.39(2) . ?
C1B C2B 1.44(2) . ?
C2B C3B 1.387(19) . ?
C2B H2B 0.9300 . ?
C3B C4B 1.36(3) . ?
C3B H3B 0.9300 . ?
C4B C5B 1.35(3) . ?
C4B H4B 0.9300 . ?
C5B C6B 1.37(3) . ?
C5B H5B 0.9300 . ?
C6B H6B 0.9300 . ?
Cl1 C11 1.75(2) . ?
Cl1 Cl1 2.43(6) 2_567 ?
Cl1 Cl1 2.43(6) 4_657 ?
C11 Cl1 1.75(2) 3_665 ?
C11 H11A 0.9700 . ?
C11 H11B 0.9700 . ?
